data_7040307
loop_
_publ_author_name
'Chanawanno, Kullapa'
'Holstrom, Cole'
'Crandall, Laura A.'
'Dodge, Henry'
'Nemykin, Victor N.'
'Herrick, Richard S.'
'Ziegler, Christopher J.'

_publ_section_title
;
 The synthesis and structures of 1,1'-bis(sulfonyl)ferrocene derivatives.
;
_journal_issue 36
_journal_name_full 'Dalton transactions (Cambridge, England : 2003)'
_journal_page_first 14320
_journal_page_last 14326
_journal_paper_doi 10.1039/c6dt02669a
_journal_volume 45
_journal_year 2016
_chemical_formula_moiety 'C10 H16 Fe N2 O6 S2'
_chemical_formula_sum 'C10 H16 Fe N2 O6 S2'
_chemical_formula_weight 380.22
_space_group_crystal_system monoclinic
_space_group_IT_number 14
_space_group_name_Hall '-P 2ybc'
_space_group_name_H-M_alt 'P 1 21/c 1'
_symmetry_space_group_name_Hall '-P 2ybc'
_symmetry_space_group_name_H-M 'P 1 21/c 1'
_atom_sites_solution_hydrogens mixed
_audit_creation_method SHELXL-2014/7
_audit_update_record
;
2016-07-27 deposited with the CCDC.
2016-08-15 downloaded from the CCDC.
;
_cell_angle_alpha 90
_cell_angle_beta 101.134(3)
_cell_angle_gamma 90
_cell_formula_units_Z 2
_cell_length_a 9.8760(6)
_cell_length_b 5.5764(3)
_cell_length_c 12.5720(7)
_cell_measurement_reflns_used 3660
_cell_measurement_temperature 100(2)
_cell_measurement_theta_max 26.40
_cell_measurement_theta_min 3.56
_cell_volume 679.34(7)
_computing_cell_refinement 'Bruker SAINT'
_computing_data_collection 'Bruker APEX2'
_computing_data_reduction 'Bruker SAINT'
_computing_molecular_graphics 'Bruker SHELXTL'
_computing_publication_material 'Bruker SHELXTL'
_computing_structure_refinement 'SHELXL-2014/7 (Sheldrick, 2014)'
_computing_structure_solution 'SHELXL-2014/7 (Sheldrick, 2014)'
_diffrn_ambient_temperature 100(2)
_diffrn_measured_fraction_theta_full 0.867
_diffrn_measured_fraction_theta_max 0.880
_diffrn_measurement_device_type 'Bruker APEX-II CCD'
_diffrn_measurement_method '\f and \w scans'
_diffrn_radiation_type MoK\a
_diffrn_radiation_wavelength 0.71073
_diffrn_reflns_av_R_equivalents 0.0594
_diffrn_reflns_av_unetI/netI 0.0527
_diffrn_reflns_Laue_measured_fraction_full 0.867
_diffrn_reflns_Laue_measured_fraction_max 0.880
_diffrn_reflns_number 1212
_diffrn_reflns_point_group_measured_fraction_full 0.867
_diffrn_reflns_point_group_measured_fraction_max 0.880
_diffrn_reflns_theta_full 25.242
_diffrn_reflns_theta_max 26.361
_diffrn_reflns_theta_min 11.999
_diffrn_source 'fine-focus sealed tube'
_exptl_absorpt_coefficient_mu 1.446
_exptl_absorpt_correction_T_max 0.745372
_exptl_absorpt_correction_T_min 0.378137
_exptl_absorpt_correction_type multi-scan
_exptl_absorpt_process_details twinabs
_exptl_crystal_colour yellow
_exptl_crystal_density_diffrn 1.859
_exptl_crystal_density_meas ?
_exptl_crystal_density_method none
_exptl_crystal_description plate
_exptl_crystal_F_000 392
_exptl_crystal_size_max 0.494
_exptl_crystal_size_mid 0.347
_exptl_crystal_size_min 0.202
_refine_diff_density_max 0.762
_refine_diff_density_min -0.891
_refine_diff_density_rms 0.149
_refine_ls_extinction_method none
_refine_ls_goodness_of_fit_ref 1.224
_refine_ls_hydrogen_treatment mixed
_refine_ls_matrix_type full
_refine_ls_number_parameters 113
_refine_ls_number_reflns 1212
_refine_ls_number_restraints 1
_refine_ls_restrained_S_all 1.224
_refine_ls_R_factor_all 0.0759
_refine_ls_R_factor_gt 0.0571
_refine_ls_shift/su_max 0.000
_refine_ls_shift/su_mean 0.000
_refine_ls_structure_factor_coef Fsqd
_refine_ls_weighting_details 'w=1/[\s^2^(Fo^2^)+(0.1000P)^2^+0.1211P] where P=(Fo^2^+2Fc^2^)/3'
_refine_ls_weighting_scheme calc
_refine_ls_wR_factor_gt 0.1645
_refine_ls_wR_factor_ref 0.1743
_reflns_Friedel_coverage 0.000
_reflns_number_gt 915
_reflns_number_total 1212
_reflns_threshold_expression 'I > 2\s(I)'
_cod_data_source_file c6dt02669a2.cif
_cod_data_source_block 2
_cod_depositor_comments
;
The following automatic conversions were performed:

'_exptl_crystal_density_meas' value 'not measured' was changed to '?'
- the value is perceived as not measured.

Automatic conversion script
Id: cif_fix_values 4268 2015-11-12 08:31:59Z antanas 

 Adding full bibliography for 7040307--7040318.cif.
;
_cod_database_code 7040307
_shelx_shelxl_version_number 2014/7
_shelx_space_group_comment
;
The symmetry employed for this shelxl refinement is uniquely defined
by the following loop, which should always be used as a source of
symmetry information in preference to the above space-group names.
They are only intended as comments.
;
_shelx_estimated_absorpt_t_min 0.535
_shelx_estimated_absorpt_t_max 0.759

loop_
_space_group_symop_operation_xyz
'x, y, z'
'-x, y+1/2, -z+1/2'
'-x, -y, -z'
'x, -y-1/2, z-1/2'

loop_
_atom_site_label
_atom_site_type_symbol
_atom_site_fract_x
_atom_site_fract_y
_atom_site_fract_z
_atom_site_U_iso_or_equiv
_atom_site_adp_type
_atom_site_occupancy
_atom_site_site_symmetry_order
_atom_site_calc_flag
_atom_site_refinement_flags_posn
_atom_site_refinement_flags_adp
_atom_site_refinement_flags_occupancy
C1 C 0.1212(5) -0.0467(9) 0.8891(3) 0.0096(9) Uani 1 1 d . . .
C2 C 0.0102(5) 0.1135(8) 0.8473(4) 0.0121(9) Uani 1 1 d . . .
H2 H 0.0196 0.2834 0.8243 0.015 Uiso 1 1 calc R U .
C3 C -0.1150(5) -0.0116(8) 0.8445(4) 0.0125(10) Uani 1 1 d . . .
H3 H -0.2099 0.0556 0.8205 0.015 Uiso 1 1 calc R U .
C4 C -0.0827(5) -0.2475(8) 0.8852(3) 0.0121(9) Uani 1 1 d . . .
H4 H -0.1512 -0.3743 0.8941 0.015 Uiso 1 1 calc R U .
C5 C 0.0640(5) -0.2718(8) 0.9120(3) 0.0107(9) Uani 1 1 d . . .
H5 H 0.1167 -0.4181 0.9417 0.013 Uiso 1 1 calc R U .
Fe1 Fe 0.0000 0.0000 1.0000 0.0079(4) Uani 1 2 d S . P
N1 N 0.4608(5) 0.0582(9) 0.6295(4) 0.0148(9) Uani 1 1 d D . .
O1 O 0.3431(4) -0.0684(7) 0.8103(3) 0.0163(8) Uani 1 1 d . . .
O2 O 0.3607(4) -0.1318(6) 1.0033(3) 0.0164(8) Uani 1 1 d . . .
O3 O 0.3143(3) 0.2685(6) 0.9256(3) 0.0161(8) Uani 1 1 d . . .
S1 S 0.29830(11) 0.00990(18) 0.91014(9) 0.0105(5) Uani 1 1 d . . .
H1N H 0.412(7) 0.084(12) 0.569(6) 0.013(14) Uiso 1 1 d . . .
H2N H 0.403(11) 0.021(15) 0.674(9) 0.04(2) Uiso 1 1 d . . .
H3N H 0.491(7) -0.068(13) 0.606(5) 0.010(13) Uiso 1 1 d . . .
H4N H 0.521(5) 0.164(9) 0.648(5) 0.017(15) Uiso 1 1 d D . .

loop_
_atom_site_aniso_label
_atom_site_aniso_U_11
_atom_site_aniso_U_22
_atom_site_aniso_U_33
_atom_site_aniso_U_23
_atom_site_aniso_U_13
_atom_site_aniso_U_12
C1 0.010(2) 0.016(2) 0.0034(19) -0.0016(15) 0.0038(15) -0.0011(17)
C2 0.015(2) 0.016(2) 0.008(2) -0.0001(16) 0.0072(16) 0.0022(18)
C3 0.012(2) 0.020(2) 0.007(2) -0.0011(15) 0.0052(17) 0.0006(17)
C4 0.014(2) 0.014(2) 0.010(2) -0.0029(16) 0.0067(16) -0.0035(18)
C5 0.017(2) 0.011(2) 0.007(2) -0.0018(15) 0.0083(15) -0.0017(17)
Fe1 0.0090(6) 0.0110(6) 0.0053(6) -0.0004(3) 0.0057(3) -0.0002(3)
N1 0.016(2) 0.017(2) 0.013(2) -0.0030(17) 0.0075(19) -0.0018(18)
O1 0.0174(17) 0.0211(16) 0.0137(17) -0.0022(13) 0.0110(13) 0.0030(14)
O2 0.0141(16) 0.0185(17) 0.0169(18) 0.0011(13) 0.0040(13) -0.0010(13)
O3 0.0125(16) 0.0160(17) 0.0211(17) -0.0006(13) 0.0068(12) -0.0019(13)
S1 0.0099(6) 0.0133(7) 0.0098(7) 0.0001(3) 0.0056(4) -0.0007(4)

loop_
_atom_type_symbol
_atom_type_description
_atom_type_scat_dispersion_real
_atom_type_scat_dispersion_imag
_atom_type_scat_source
C C 0.0033 0.0016 'International Tables Vol C Tables 4.2.6.8 and 6.1.1.4'
H H 0.0000 0.0000 'International Tables Vol C Tables 4.2.6.8 and 6.1.1.4'
N N 0.0061 0.0033 'International Tables Vol C Tables 4.2.6.8 and 6.1.1.4'
O O 0.0106 0.0060 'International Tables Vol C Tables 4.2.6.8 and 6.1.1.4'
S S 0.1246 0.1234 'International Tables Vol C Tables 4.2.6.8 and 6.1.1.4'
Fe Fe 0.3463 0.8444 'International Tables Vol C Tables 4.2.6.8 and 6.1.1.4'

loop_
_geom_angle_atom_site_label_1
_geom_angle_atom_site_label_2
_geom_angle_atom_site_label_3
_geom_angle
_geom_angle_site_symmetry_1
_geom_angle_site_symmetry_3
C5 C1 C2 108.5(4) . .
C5 C1 S1 123.4(4) . .
C2 C1 S1 128.0(4) . .
C5 C1 Fe1 70.4(2) . .
C2 C1 Fe1 70.1(2) . .
S1 C1 Fe1 125.5(2) . .
C3 C2 C1 107.7(4) . .
C3 C2 Fe1 70.7(3) . .
C1 C2 Fe1 68.6(2) . .
C3 C2 H2 126.1 . .
C1 C2 H2 126.1 . .
Fe1 C2 H2 126.1 . .
C2 C3 C4 108.2(4) . .
C2 C3 Fe1 69.0(3) . .
C4 C3 Fe1 69.2(3) . .
C2 C3 H3 125.9 . .
C4 C3 H3 125.9 . .
Fe1 C3 H3 125.9 . .
C3 C4 C5 108.6(4) . .
C3 C4 Fe1 70.3(3) . .
C5 C4 Fe1 69.5(2) . .
C3 C4 H4 125.7 . .
C5 C4 H4 125.7 . .
Fe1 C4 H4 125.7 . .
C1 C5 C4 106.9(4) . .
C1 C5 Fe1 68.5(2) . .
C4 C5 Fe1 69.7(2) . .
C1 C5 H5 126.5 . .
C4 C5 H5 126.5 . .
Fe1 C5 H5 126.5 . .
C1 Fe1 C1 180.0 . 3_557
C1 Fe1 C2 138.73(19) . 3_557
C1 Fe1 C2 41.27(19) 3_557 3_557
C1 Fe1 C2 41.27(19) . .
C1 Fe1 C2 138.73(19) 3_557 .
C2 Fe1 C2 180.0 3_557 .
C1 Fe1 C5 41.09(18) . .
C1 Fe1 C5 138.91(19) 3_557 .
C2 Fe1 C5 110.79(17) 3_557 .
C2 Fe1 C5 69.21(17) . .
C1 Fe1 C5 138.91(18) . 3_557
C1 Fe1 C5 41.09(18) 3_557 3_557
C2 Fe1 C5 69.21(17) 3_557 3_557
C2 Fe1 C5 110.79(17) . 3_557
C5 Fe1 C5 180.0(3) . 3_557
C1 Fe1 C4 68.67(18) . .
C1 Fe1 C4 111.34(18) 3_557 .
C2 Fe1 C4 111.59(17) 3_557 .
C2 Fe1 C4 68.41(17) . .
C5 Fe1 C4 40.86(18) . .
C5 Fe1 C4 139.14(18) 3_557 .
C1 Fe1 C4 111.33(18) . 3_557
C1 Fe1 C4 68.66(18) 3_557 3_557
C2 Fe1 C4 68.41(17) 3_557 3_557
C2 Fe1 C4 111.59(17) . 3_557
C5 Fe1 C4 139.14(18) . 3_557
C5 Fe1 C4 40.86(18) 3_557 3_557
C4 Fe1 C4 180.00(19) . 3_557
C1 Fe1 C3 68.49(18) . .
C1 Fe1 C3 111.51(18) 3_557 .
C2 Fe1 C3 139.7(2) 3_557 .
C2 Fe1 C3 40.3(2) . .
C5 Fe1 C3 68.64(18) . .
C5 Fe1 C3 111.36(18) 3_557 .
C4 Fe1 C3 40.54(18) . .
C4 Fe1 C3 139.46(18) 3_557 .
C1 Fe1 C3 111.51(18) . 3_557
C1 Fe1 C3 68.49(18) 3_557 3_557
C2 Fe1 C3 40.3(2) 3_557 3_557
C2 Fe1 C3 139.7(2) . 3_557
C5 Fe1 C3 111.36(18) . 3_557
C5 Fe1 C3 68.64(18) 3_557 3_557
C4 Fe1 C3 139.46(18) . 3_557
C4 Fe1 C3 40.54(18) 3_557 3_557
C3 Fe1 C3 180.0 . 3_557
H4N N1 H1N 113(7) . .
H4N N1 H2N 119(8) . .
H1N N1 H2N 106(8) . .
H4N N1 H3N 114(7) . .
H1N N1 H3N 90(7) . .
H2N N1 H3N 110(7) . .
H4N N1 H4N 0(8) . .
H1N N1 H4N 113(7) . .
H2N N1 H4N 119(8) . .
H3N N1 H4N 114(7) . .
O2 S1 O3 114.4(2) . .
O2 S1 O1 112.1(2) . .
O3 S1 O1 111.3(2) . .
O2 S1 C1 106.3(2) . .
O3 S1 C1 106.1(2) . .
O1 S1 C1 105.9(2) . .

loop_
_geom_bond_atom_site_label_1
_geom_bond_atom_site_label_2
_geom_bond_distance
_geom_bond_site_symmetry_2
C1 C5 1.428(7) .
C1 C2 1.432(7) .
C1 S1 1.747(5) .
C1 Fe1 2.022(4) .
C2 C3 1.414(7) .
C2 Fe1 2.042(4) .
C2 H2 1.0000 .
C3 C4 1.425(7) .
C3 Fe1 2.063(5) .
C3 H3 1.0000 .
C4 C5 1.430(7) .
C4 Fe1 2.049(4) .
C4 H4 1.0000 .
C5 Fe1 2.047(4) .
C5 H5 1.0000 .
Fe1 C1 2.022(4) 3_557
Fe1 C2 2.042(4) 3_557
Fe1 C5 2.047(4) 3_557
Fe1 C4 2.049(4) 3_557
Fe1 C3 2.063(5) 3_557
N1 H4N 0.84(2) .
N1 H1N 0.83(8) .
N1 H2N 0.90(12) .
N1 H3N 0.84(8) .
N1 H4N 0.84(2) .
O1 S1 1.475(3) .
O2 S1 1.448(4) .
O3 S1 1.460(4) .
